data_7108016
loop_
_publ_author_name
'Chun-Sen Liu'
'Xiao-Gang Yang'
'Min Hu'
'Miao Du'
'Shao-Ming Fang'

_publ_section_title
;
 A structural paradigm for 3-periodic semiregular (46.69)-hxg net with
 high-symmetry hexagonal geometry, constructed from the linear
 [Cd2NaO6(H2O)6] SBUs and a flexible 6,6'-dithiodinicotinate linker
;
_journal_name_full Chem.Commun.
_journal_page_first 7459
_journal_paper_doi 10.1039/c2cc31905e
_journal_volume 48
_journal_year 2012
_chemical_formula_sum 'C36 H46.88 Cd2 N6 Na O25.94 S6'
_chemical_formula_weight 1418.89
_chemical_name_systematic
;
?
;
_space_group_IT_number 222
_symmetry_cell_setting cubic
_symmetry_space_group_name_Hall '-P 4a 2bc 3'
_symmetry_space_group_name_H-M 'P n -3 n :2'
_atom_sites_solution_hydrogens geom
_atom_sites_solution_primary direct
_atom_sites_solution_secondary difmap
_audit_creation_method SHELXL-97
_cell_angle_alpha 90.00
_cell_angle_beta 90.00
_cell_angle_gamma 90.00
_cell_formula_units_Z 8
_cell_length_a 21.9332(2)
_cell_length_b 21.9332(2)
_cell_length_c 21.9332(2)
_cell_measurement_reflns_used 3537
_cell_measurement_temperature 296(2)
_cell_measurement_theta_max 26.2840
_cell_measurement_theta_min 3.0741
_cell_volume 10551.30(17)
_computing_cell_refinement 'SAINT (Bruker, 2007)'
_computing_data_collection 'SMART (Bruker, 2007)'
_computing_data_reduction SAINT
_computing_molecular_graphics 'SHELXTL (Sheldrick, 2008)'
_computing_publication_material 'SHELXTL and PLATON (Spek, 2009)'
_computing_structure_refinement 'SHELXL97 (Sheldrick, 2008)'
_computing_structure_solution 'SHELXS97 (Sheldrick, 2008)'
_diffrn_ambient_temperature 296(2)
_diffrn_measured_fraction_theta_full 0.997
_diffrn_measured_fraction_theta_max 0.997
_diffrn_measurement_device_type 'Bruker SMART CCD area-detector'
_diffrn_measurement_method '\f and \w scans'
_diffrn_radiation_monochromator graphite
_diffrn_radiation_source 'fine-focus sealed tube'
_diffrn_radiation_type MoK\a
_diffrn_radiation_wavelength 0.71073
_diffrn_reflns_av_R_equivalents 0.0262
_diffrn_reflns_av_sigmaI/netI 0.0245
_diffrn_reflns_limit_h_max 26
_diffrn_reflns_limit_h_min -26
_diffrn_reflns_limit_k_max 26
_diffrn_reflns_limit_k_min -26
_diffrn_reflns_limit_l_max 26
_diffrn_reflns_limit_l_min -26
_diffrn_reflns_number 8457
_diffrn_reflns_theta_full 24.99
_diffrn_reflns_theta_max 24.99
_diffrn_reflns_theta_min 3.22
_diffrn_standards_number 0
_exptl_absorpt_coefficient_mu 1.143
_exptl_absorpt_correction_T_max 0.8750
_exptl_absorpt_correction_T_min 0.7953
_exptl_absorpt_correction_type multi-scan
_exptl_absorpt_process_details '(SADABS; Sheldrick, 1996)'
_exptl_crystal_colour Yellow
_exptl_crystal_density_diffrn 1.786
_exptl_crystal_density_meas ?
_exptl_crystal_density_method 'not measured'
_exptl_crystal_description Block
_exptl_crystal_F_000 5724
_exptl_crystal_size_max 0.21
_exptl_crystal_size_mid 0.15
_exptl_crystal_size_min 0.12
_refine_diff_density_max 0.614
_refine_diff_density_min -0.599
_refine_diff_density_rms 0.088
_refine_ls_extinction_method none
_refine_ls_goodness_of_fit_ref 1.010
_refine_ls_hydrogen_treatment constr
_refine_ls_matrix_type full
_refine_ls_number_parameters 123
_refine_ls_number_reflns 1563
_refine_ls_number_restraints 0
_refine_ls_restrained_S_all 1.010
_refine_ls_R_factor_all 0.0539
_refine_ls_R_factor_gt 0.0394
_refine_ls_shift/su_max 0.000
_refine_ls_shift/su_mean 0.000
_refine_ls_structure_factor_coef Fsqd
_refine_ls_weighting_details 'calc w=1/[\s^2^(Fo^2^)+(0.0874P)^2^+0.0000P] where P=(Fo^2^+2Fc^2^)/3'
_refine_ls_weighting_scheme calc
_refine_ls_wR_factor_gt 0.1206
_refine_ls_wR_factor_ref 0.1251
_reflns_number_gt 1137
_reflns_number_total 1563
_reflns_threshold_expression I>2\s(I)
_cod_data_source_file c2cc31905e.txt
_cod_data_source_block 1
_cod_depositor_comments
;
The following automatic conversions were performed:

'_exptl_crystal_density_meas' value 'none' was changed to '?' - the
value is perceived as not measured.

Automatic conversion script
Id: cif_fix_values 3008 2015-01-20 13:52:24Z robertas 
;
_cod_original_sg_symbol_H-M Pn-3n
_cod_database_code 7108016

loop_
_symmetry_equiv_pos_as_xyz
'x, y, z'
'-y+1/2, x, z'
'-x+1/2, -y+1/2, z'
'y, -x+1/2, z'
'x, -y+1/2, -z+1/2'
'y, x, -z+1/2'
'-x+1/2, y, -z+1/2'
'-y+1/2, -x+1/2, -z+1/2'
'z, x, y'
'-x+1/2, z, y'
'-z+1/2, -x+1/2, y'
'x, -z+1/2, y'
'z, -x+1/2, -y+1/2'
'x, z, -y+1/2'
'-z+1/2, x, -y+1/2'
'-x+1/2, -z+1/2, -y+1/2'
'y, z, x'
'-z+1/2, -y+1/2, -x+1/2'
'-z+1/2, y, x'
'z, y, -x+1/2'
'z, -y+1/2, x'
'y, -z+1/2, -x+1/2'
'-y+1/2, -z+1/2, x'
'-y+1/2, z, -x+1/2'
'-x, -y, -z'
'y-1/2, -x, -z'
'x-1/2, y-1/2, -z'
'-y, x-1/2, -z'
'-x, y-1/2, z-1/2'
'-y, -x, z-1/2'
'x-1/2, -y, z-1/2'
'y-1/2, x-1/2, z-1/2'
'-z, -x, -y'
'x-1/2, -z, -y'
'z-1/2, x-1/2, -y'
'-x, z-1/2, -y'
'-z, x-1/2, y-1/2'
'-x, -z, y-1/2'
'z-1/2, -x, y-1/2'
'x-1/2, z-1/2, y-1/2'
'-y, -z, -x'
'z-1/2, y-1/2, x-1/2'
'z-1/2, -y, -x'
'-z, -y, x-1/2'
'-z, y-1/2, -x'
'-y, z-1/2, x-1/2'
'y-1/2, z-1/2, -x'
'y-1/2, -z, x-1/2'

loop_
_atom_site_label
_atom_site_type_symbol
_atom_site_fract_x
_atom_site_fract_y
_atom_site_fract_z
_atom_site_U_iso_or_equiv
_atom_site_adp_type
_atom_site_occupancy
_atom_site_symmetry_multiplicity
_atom_site_calc_flag
_atom_site_refinement_flags
Cd1 Cd 0.582765(14) -0.082765(14) -0.082765(14) 0.0449(3) Uani 1 3 d S
Na1 Na 0.5000 0.0000 0.0000 0.0297(8) Uani 1 6 d S
C1 C 0.65647(18) 0.02674(18) -0.03062(17) 0.0343(9) Uani 1 1 d .
C2 C 0.67132(17) 0.08040(16) 0.00866(17) 0.0292(9) Uani 1 1 d .
C3 C 0.63007(17) 0.10490(17) 0.04904(17) 0.0327(9) Uani 1 1 d .
H3A H 0.5913 0.0877 0.0509 0.039 Uiso 1 1 calc R
C4 C 0.69873(17) 0.17587(16) 0.08306(16) 0.0289(9) Uani 1 1 d .
C5 C 0.74354(17) 0.15421(17) 0.04481(18) 0.0307(9) Uani 1 1 d .
H5A H 0.7822 0.1716 0.0444 0.037 Uiso 1 1 calc R
C6 C 0.72949(17) 0.10653(18) 0.00756(18) 0.0314(9) Uani 1 1 d .
H6A H 0.7589 0.0912 -0.0189 0.038 Uiso 1 1 calc R
N1 N 0.64241(14) 0.15228(14) 0.08606(15) 0.0337(8) Uani 1 1 d .
S1 S 0.70520(5) 0.23858(5) 0.13472(5) 0.0359(3) Uani 1 1 d .
O1 O 0.60473(12) 0.00289(11) -0.02484(13) 0.0374(7) Uani 1 1 d .
O2 O 0.69579(17) 0.00757(17) -0.06594(18) 0.0855(14) Uani 1 1 d .
O3 O 0.67803(14) -0.11801(16) -0.05962(18) 0.0701(10) Uani 1 1 d .
H3B H 0.6949 -0.1101 -0.0256 0.084 Uiso 1 1 d R
H3C H 0.7044 -0.1410 -0.0764 0.084 Uiso 1 1 d R
O4 O 0.55150(19) 0.2045(2) 0.1672(2) 0.1111(18) Uani 1 1 d .
H1W H 0.5525 0.2323 0.1402 0.133 Uiso 1 1 d R
H2W H 0.5900 0.2019 0.1711 0.133 Uiso 1 1 d R
O5 O 0.5321(5) 0.2500 0.2500 0.058(3) Uani 0.67 4 d SP
O6 O 0.7500 0.7500 0.8055(5) 0.056(3) Uani 0.50 4 d SP
O7 O 0.7500 0.7500 0.9240(17) 0.056(15) Uani 0.13 4 d SP

loop_
_atom_site_aniso_label
_atom_site_aniso_U_11
_atom_site_aniso_U_22
_atom_site_aniso_U_33
_atom_site_aniso_U_23
_atom_site_aniso_U_13
_atom_site_aniso_U_12
Cd1 0.0449(3) 0.0449(3) 0.0449(3) -0.01041(14) 0.01041(14) 0.01041(14)
Na1 0.0297(8) 0.0297(8) 0.0297(8) -0.0023(9) 0.0023(9) 0.0023(9)
C1 0.035(2) 0.040(2) 0.028(2) -0.0006(18) 0.0020(19) -0.0091(19)
C2 0.029(2) 0.029(2) 0.030(2) 0.0035(16) -0.0005(17) -0.0042(16)
C3 0.0264(19) 0.035(2) 0.037(2) 0.0001(19) -0.0007(18) -0.0098(17)
C4 0.034(2) 0.0258(19) 0.0274(19) 0.0065(16) -0.0026(17) -0.0074(17)
C5 0.0259(19) 0.031(2) 0.035(2) 0.0061(18) 0.0011(17) -0.0127(17)
C6 0.0271(19) 0.035(2) 0.032(2) 0.0024(18) 0.0064(17) -0.0036(17)
N1 0.0309(18) 0.0298(17) 0.0403(19) 0.0019(15) 0.0030(15) -0.0054(15)
S1 0.0389(5) 0.0324(6) 0.0365(6) -0.0044(4) 0.0058(5) -0.0125(4)
O1 0.0286(14) 0.0333(15) 0.0503(17) -0.0074(13) -0.0030(13) -0.0046(13)
O2 0.079(3) 0.086(3) 0.092(3) -0.057(2) 0.054(2) -0.048(2)
O3 0.0413(18) 0.063(2) 0.106(3) -0.010(2) 0.005(2) 0.0130(17)
O4 0.072(3) 0.104(3) 0.157(4) -0.075(3) 0.048(3) -0.031(3)
O5 0.086(8) 0.045(3) 0.045(3) 0.000 0.000 0.000
O6 0.070(6) 0.070(6) 0.029(6) 0.000 0.000 0.000
O7 0.08(2) 0.08(2) 0.003(18) 0.000 0.000 0.000

loop_
_atom_type_symbol
_atom_type_description
_atom_type_scat_dispersion_real
_atom_type_scat_dispersion_imag
_atom_type_scat_source
C C 0.0033 0.0016 'International Tables Vol C Tables 4.2.6.8 and 6.1.1.4'
H H 0.0000 0.0000 'International Tables Vol C Tables 4.2.6.8 and 6.1.1.4'
Cd Cd -0.8075 1.2024 'International Tables Vol C Tables 4.2.6.8 and 6.1.1.4'
N N 0.0061 0.0033 'International Tables Vol C Tables 4.2.6.8 and 6.1.1.4'
Na Na 0.0362 0.0249 'International Tables Vol C Tables 4.2.6.8 and 6.1.1.4'
O O 0.0106 0.0060 'International Tables Vol C Tables 4.2.6.8 and 6.1.1.4'
S S 0.1246 0.1234 'International Tables Vol C Tables 4.2.6.8 and 6.1.1.4'

loop_
_geom_angle_atom_site_label_1
_geom_angle_atom_site_label_2
_geom_angle_atom_site_label_3
_geom_angle
_geom_angle_site_symmetry_1
_geom_angle_site_symmetry_3
O3 Cd1 O3 88.22(14) 11 .
O3 Cd1 O3 88.22(14) 11 24
O3 Cd1 O3 88.22(14) . 24
O3 Cd1 O1 87.84(11) 11 11
O3 Cd1 O1 104.52(12) . 11
O3 Cd1 O1 166.53(12) 24 11
O3 Cd1 O1 166.53(12) 11 .
O3 Cd1 O1 87.84(11) . .
O3 Cd1 O1 104.52(12) 24 .
O1 Cd1 O1 80.69(10) 11 .
O3 Cd1 O1 104.52(12) 11 24
O3 Cd1 O1 166.53(12) . 24
O3 Cd1 O1 87.84(11) 24 24
O1 Cd1 O1 80.69(10) 11 24
O1 Cd1 O1 80.69(10) . 24
O3 Cd1 Na1 126.51(10) 11 .
O3 Cd1 Na1 126.51(10) . .
O3 Cd1 Na1 126.51(10) 24 .
O1 Cd1 Na1 48.38(7) 11 .
O1 Cd1 Na1 48.38(7) . .
O1 Cd1 Na1 48.38(7) 24 .
Cd1 Na1 Cd1 180 25_655 .
O2 C1 O1 123.6(4) . .
O2 C1 C2 118.6(3) . .
O1 C1 C2 117.8(3) . .
C3 C2 C6 116.8(3) . .
C3 C2 C1 122.4(3) . .
C6 C2 C1 120.8(3) . .
N1 C3 C2 123.9(3) . .
N1 C3 H3A 118.1 . .
C2 C3 H3A 118.1 . .
N1 C4 C5 123.7(3) . .
N1 C4 S1 109.8(3) . .
C5 C4 S1 126.5(3) . .
C6 C5 C4 118.0(3) . .
C6 C5 H5A 121.0 . .
C4 C5 H5A 121.0 . .
C5 C6 C2 120.7(4) . .
C5 C6 H6A 119.7 . .
C2 C6 H6A 119.7 . .
C4 N1 C3 117.0(3) . .
C4 S1 S1 105.48(14) . 3_655
C1 O1 Cd1 118.0(2) . .
Cd1 O3 H3B 121.6 . .
Cd1 O3 H3C 136.6 . .
H3B O3 H3C 101.8 . .
H1W O4 H2W 95.3 . .
O6 O6 O6 60.000(2) 12_565 11_665
O6 O6 O6 60.000(3) 12_565 9
O6 O6 O6 90.000(2) 11_665 9
O6 O6 O6 90.000(2) 12_565 10_655
O6 O6 O6 60.000(2) 11_665 10_655
O6 O6 O6 60.000(1) 9 10_655

loop_
_geom_bond_atom_site_label_1
_geom_bond_atom_site_label_2
_geom_bond_distance
_geom_bond_site_symmetry_2
Cd1 O3 2.285(3) 11
Cd1 O3 2.285(3) .
Cd1 O3 2.285(3) 24
Cd1 O1 2.318(3) 11
Cd1 O1 2.318(3) .
Cd1 O1 2.318(3) 24
Cd1 Na1 3.1442(2) .
Na1 Cd1 3.1442(2) 25_655
C1 O2 1.233(5) .
C1 O1 1.256(4) .
C1 C2 1.495(5) .
C2 C3 1.376(5) .
C2 C6 1.399(5) .
C3 N1 1.346(5) .
C3 H3A 0.9300 .
C4 N1 1.341(5) .
C4 C5 1.377(5) .
C4 S1 1.788(4) .
C5 C6 1.362(6) .
C5 H5A 0.9300 .
C6 H6A 0.9300 .
S1 S1 2.028(2) 3_655
O3 H3B 0.8499 .
O3 H3C 0.8500 .
O4 H1W 0.8501 .
O4 H2W 0.8501 .
O6 O6 1.720(17) 12_565
O6 O6 1.720(17) 11_665
O6 O6 1.720(17) 9
O6 O6 1.720(17) 10_655

loop_
_geom_torsion_atom_site_label_1
_geom_torsion_atom_site_label_2
_geom_torsion_atom_site_label_3
_geom_torsion_atom_site_label_4
_geom_torsion
_geom_torsion_site_symmetry_1
_geom_torsion_site_symmetry_4
O2 C1 C2 C3 179.6(4) . .
O1 C1 C2 C3 -1.7(6) . .
O2 C1 C2 C6 -3.0(6) . .
O1 C1 C2 C6 175.6(3) . .
C6 C2 C3 N1 1.0(6) . .
C1 C2 C3 N1 178.4(3) . .
N1 C4 C5 C6 0.7(6) . .
S1 C4 C5 C6 -178.6(3) . .
C4 C5 C6 C2 -0.4(5) . .
C3 C2 C6 C5 -0.4(5) . .
C1 C2 C6 C5 -177.9(3) . .
C5 C4 N1 C3 -0.2(5) . .
S1 C4 N1 C3 179.2(3) . .
C2 C3 N1 C4 -0.7(6) . .
N1 C4 S1 S1 171.9(2) . 3_655
C5 C4 S1 S1 -8.8(4) . 3_655
O2 C1 O1 Cd1 1.0(6) . .
C2 C1 O1 Cd1 -177.6(2) . .
O3 Cd1 O1 C1 116.1(5) 11 .
O3 Cd1 O1 C1 43.0(3) . .
O3 Cd1 O1 C1 -44.6(3) 24 .
O1 Cd1 O1 C1 148.1(3) 11 .
O1 Cd1 O1 C1 -129.9(3) 24 .
Na1 Cd1 O1 C1 -170.9(3) . .
